data_7221978
loop_
_publ_author_name
'Tryznowski, M.'
'\.Zo\/lek-Tryznowska, Z.'
'\'Swiderska, A.'
'Parzuchowski, P. G.'

_publ_section_title
;
 Synthesis, characterization and reactivity of a six-membered cyclic
 glycerol carbonate bearing a free hydroxyl group
;
_journal_issue 3
_journal_name_full 'Green Chem.'
_journal_page_first 802
_journal_paper_doi 10.1039/C5GC01688F
_journal_volume 18
_journal_year 2016
_chemical_formula_sum 'C4 H6 O4'
_chemical_formula_weight 118.09
_chemical_melting_point 366
_chemical_name_systematic 5-hydroxy-1,3-dioxan-2-one
_chemical_properties_physical Moisture-sensitive
_space_group_IT_number 14
_symmetry_cell_setting monoclinic
_symmetry_space_group_name_Hall '-P 2ybc'
_symmetry_space_group_name_H-M 'P 1 21/c 1'
_atom_sites_solution_hydrogens geom
_atom_sites_solution_primary direct
_atom_sites_solution_secondary difmap
_audit_creation_method SHELXL-97
_audit_update_record
;
2015-05-25 deposited with the CCDC.
2015-09-01 downloaded from the CCDC.
;
_cell_angle_alpha 90.00
_cell_angle_beta 119.312(4)
_cell_angle_gamma 90.00
_cell_formula_units_Z 8
_cell_length_a 10.6016(4)
_cell_length_b 9.5305(4)
_cell_length_c 10.7702(5)
_cell_measurement_temperature 110(2)
_cell_volume 948.88(8)
_computing_cell_refinement
;
CrysAlis RED, Oxford Diffraction Ltd.,
Version 1.171.28cycle4 beta (release 11-11-2005 CrysAlis171 .NET)
(compiled Nov 11 2005,15:50:43)
;
_computing_data_collection
;
CrysAlis CCD, Oxford Diffraction Ltd.,
Version 1.171.28cycle4 beta (release 11-11-2005 CrysAlis171 .NET)
(compiled Nov 11 2005,15:50:43)
;
_computing_data_reduction
;
CrysAlis RED, Oxford Diffraction Ltd.,
Version 1.171.28cycle4 beta (release 11-11-2005 CrysAlis171 .NET)
(compiled Nov 11 2005,15:50:43)
;
_computing_molecular_graphics Diamond
_computing_publication_material SHELXTL-97
_computing_structure_refinement 'SHELXL-97 (Sheldrick, 1997)'
_computing_structure_solution 'SHELXS-97 (Sheldrick, 1990)'
_diffrn_ambient_temperature 110(2)
_diffrn_detector_area_resol_mean 8.6479
_diffrn_measured_fraction_theta_full 0.990
_diffrn_measured_fraction_theta_max 0.956
_diffrn_measurement_device_type 'KM4 CCD'
_diffrn_measurement_method 'omega scan'
_diffrn_radiation_monochromator graphite
_diffrn_radiation_source 'fine-focus sealed tube'
_diffrn_radiation_type MoK\a
_diffrn_radiation_wavelength 0.71073
_diffrn_reflns_av_R_equivalents 0.0098
_diffrn_reflns_av_sigmaI/netI 0.0072
_diffrn_reflns_limit_h_max 14
_diffrn_reflns_limit_h_min -14
_diffrn_reflns_limit_k_max 12
_diffrn_reflns_limit_k_min -12
_diffrn_reflns_limit_l_max 14
_diffrn_reflns_limit_l_min -14
_diffrn_reflns_number 16237
_diffrn_reflns_theta_full 28.00
_diffrn_reflns_theta_max 28.61
_diffrn_reflns_theta_min 3.05
_diffrn_standards_number '1 frame'
_exptl_absorpt_coefficient_mu 0.152
_exptl_absorpt_correction_T_max 0.96
_exptl_absorpt_correction_T_min 0.92
_exptl_absorpt_correction_type multi-scan
_exptl_absorpt_process_details
;
CrysAlis RED, Oxford Diffraction Ltd.,
Version 1.171.28cycle4 beta (release 11-11-2005 CrysAlis171 .NET)
(compiled Nov 11 2005,15:50:43)
Empirical absorption correction using spherical harmonics,
 implemented in SCALE3 ABSPACK scaling algorithm.
;
_exptl_crystal_colour colourless
_exptl_crystal_density_diffrn 1.653
_exptl_crystal_density_method 'not measured'
_exptl_crystal_description prismatic
_exptl_crystal_F_000 496
_exptl_crystal_recrystallization_method 'Re-crystallisation from solvent: ethyl acetate'
_exptl_crystal_size_max 0.60
_exptl_crystal_size_mid 0.35
_exptl_crystal_size_min 0.25
_refine_diff_density_max 0.316
_refine_diff_density_min -0.278
_refine_diff_density_rms 0.056
_refine_ls_extinction_method none
_refine_ls_goodness_of_fit_ref 1.070
_refine_ls_hydrogen_treatment refall
_refine_ls_matrix_type full
_refine_ls_number_parameters 191
_refine_ls_number_reflns 2327
_refine_ls_number_restraints 0
_refine_ls_restrained_S_all 1.070
_refine_ls_R_factor_all 0.0294
_refine_ls_R_factor_gt 0.0270
_refine_ls_shift/su_max 0.000
_refine_ls_shift/su_mean 0.000
_refine_ls_structure_factor_coef Fsqd
_refine_ls_weighting_details 'calc w=1/[\s^2^(Fo^2^)+(0.0471P)^2^+0.1930P] where P=(Fo^2^+2Fc^2^)/3'
_refine_ls_weighting_scheme calc
_refine_ls_wR_factor_gt 0.0747
_refine_ls_wR_factor_ref 0.0756
_reflns_number_gt 2101
_reflns_number_total 2327
_reflns_threshold_expression >2sigma(I)
_cod_data_source_file c5gc01688f2.cif
_cod_data_source_block pw_cw
_cod_depositor_comments
;
The following automatic conversions were performed:

'_symmetry_cell_setting' value 'Monoclinic' changed to 'monoclinic'
according to
/usr/data/users/saulius/crontab/automatic-downloads/rss-feeds/RSC/lib/dictionaries/cif_core.dic
dictionary named 'cif_core.dic' version 2.4.2 from 2011-04-26.

Automatic conversion script
Id: cif_fix_values 3271 2015-04-21 07:52:19Z andrius 

 Adding full bibliography for 7221978.cif.
;
_cod_original_sg_symbol_H-M P21/c
_cod_database_code 7221978

loop_
_symmetry_equiv_pos_as_xyz
'x, y, z'
'-x, y+1/2, -z+1/2'
'-x, -y, -z'
'x, -y-1/2, z-1/2'

loop_
_atom_site_label
_atom_site_type_symbol
_atom_site_fract_x
_atom_site_fract_y
_atom_site_fract_z
_atom_site_U_iso_or_equiv
_atom_site_adp_type
_atom_site_occupancy
_atom_site_symmetry_multiplicity
_atom_site_calc_flag
C1A C 0.87800(9) 0.10832(9) 0.21212(9) 0.01384(18) Uani 1 1 d
O2A O 0.75538(7) 0.11318(6) 0.21647(7) 0.01467(15) Uani 1 1 d
C3A C 0.64392(9) 0.21758(9) 0.13650(9) 0.01433(18) Uani 1 1 d
C4A C 0.70925(9) 0.34454(9) 0.10702(9) 0.01408(18) Uani 1 1 d
C5A C 0.79162(10) 0.29293(10) 0.03505(9) 0.01594(18) Uani 1 1 d
O6A O 0.90248(7) 0.19414(7) 0.12899(7) 0.01582(15) Uani 1 1 d
O7A O 0.97066(7) 0.02494(7) 0.28698(8) 0.02188(16) Uani 1 1 d
O8A O 0.80147(7) 0.41111(7) 0.23908(7) 0.01686(15) Uani 1 1 d
H3A H 0.6010(11) 0.2398(12) 0.1955(12) 0.012(2) Uiso 1 1 d
H3B H 0.5731(13) 0.1742(12) 0.0503(13) 0.017(3) Uiso 1 1 d
H4A H 0.6326(14) 0.4042(13) 0.0456(14) 0.022(3) Uiso 1 1 d
H5A H 0.7283(12) 0.2436(13) -0.0533(13) 0.017(3) Uiso 1 1 d
H5B H 0.8431(13) 0.3661(13) 0.0167(12) 0.018(3) Uiso 1 1 d
H8A H 0.8658(15) 0.4557(14) 0.2298(15) 0.026 Uiso 1 1 d
C1B C 0.37237(9) 0.05667(9) 0.16803(9) 0.01348(17) Uani 1 1 d
O2B O 0.39625(7) 0.14608(7) 0.27199(6) 0.01505(15) Uani 1 1 d
C3B C 0.28691(9) 0.24938(9) 0.25343(9) 0.01443(18) Uani 1 1 d
C4B C 0.20960(9) 0.30097(9) 0.10191(9) 0.01375(18) Uani 1 1 d
C5B C 0.14600(9) 0.17433(9) 0.00849(9) 0.01450(18) Uani 1 1 d
O6B O 0.25696(7) 0.06854(7) 0.03995(7) 0.01493(15) Uani 1 1 d
O7B O 0.46036(7) -0.03439(7) 0.18827(8) 0.01984(16) Uani 1 1 d
O8B O 0.30436(7) 0.36797(7) 0.06237(7) 0.01834(15) Uani 1 1 d
H3C H 0.3372(13) 0.3244(13) 0.3183(13) 0.021(3) Uiso 1 1 d
H3D H 0.2193(13) 0.2046(13) 0.2766(13) 0.020(3) Uiso 1 1 d
H4B H 0.1315(13) 0.3626(13) 0.0877(13) 0.020(3) Uiso 1 1 d
H5C H 0.0706(13) 0.1319(13) 0.0215(13) 0.019(3) Uiso 1 1 d
H5D H 0.1071(12) 0.1964(12) -0.0931(13) 0.017(3) Uiso 1 1 d
H8B H 0.3704(15) 0.4099(14) 0.1361(15) 0.026 Uiso 1 1 d

loop_
_atom_site_aniso_label
_atom_site_aniso_U_11
_atom_site_aniso_U_22
_atom_site_aniso_U_33
_atom_site_aniso_U_23
_atom_site_aniso_U_13
_atom_site_aniso_U_12
C1A 0.0144(4) 0.0121(4) 0.0150(4) -0.0028(3) 0.0072(3) -0.0009(3)
O2A 0.0151(3) 0.0132(3) 0.0179(3) 0.0036(2) 0.0097(2) 0.0019(2)
C3A 0.0108(4) 0.0145(4) 0.0161(4) 0.0012(3) 0.0053(3) 0.0011(3)
C4A 0.0125(4) 0.0125(4) 0.0143(4) 0.0013(3) 0.0043(3) 0.0006(3)
C5A 0.0186(4) 0.0163(4) 0.0127(4) 0.0018(3) 0.0075(3) -0.0014(3)
O6A 0.0161(3) 0.0153(3) 0.0196(3) 0.0003(2) 0.0115(3) -0.0002(2)
O7A 0.0180(3) 0.0193(3) 0.0259(4) 0.0045(3) 0.0089(3) 0.0064(3)
O8A 0.0162(3) 0.0152(3) 0.0192(3) -0.0048(2) 0.0086(3) -0.0029(2)
C1B 0.0132(4) 0.0121(4) 0.0157(4) 0.0009(3) 0.0075(3) -0.0019(3)
O2B 0.0140(3) 0.0147(3) 0.0134(3) -0.0004(2) 0.0044(2) 0.0001(2)
C3B 0.0165(4) 0.0135(4) 0.0148(4) -0.0022(3) 0.0088(3) -0.0005(3)
C4B 0.0136(4) 0.0122(4) 0.0160(4) 0.0002(3) 0.0076(3) 0.0012(3)
C5B 0.0117(4) 0.0151(4) 0.0149(4) -0.0003(3) 0.0050(3) 0.0013(3)
O6B 0.0155(3) 0.0136(3) 0.0139(3) -0.0017(2) 0.0058(2) 0.0019(2)
O7B 0.0166(3) 0.0165(3) 0.0264(4) 0.0023(3) 0.0105(3) 0.0041(2)
O8B 0.0210(3) 0.0168(3) 0.0175(3) 0.0014(2) 0.0096(3) -0.0047(3)

loop_
_atom_type_symbol
_atom_type_description
_atom_type_scat_dispersion_real
_atom_type_scat_dispersion_imag
_atom_type_scat_source
C C 0.0033 0.0016 'International Tables Vol C Tables 4.2.6.8 and 6.1.1.4'
H H 0.0000 0.0000 'International Tables Vol C Tables 4.2.6.8 and 6.1.1.4'
O O 0.0106 0.0060 'International Tables Vol C Tables 4.2.6.8 and 6.1.1.4'

loop_
_geom_angle_atom_site_label_1
_geom_angle_atom_site_label_2
_geom_angle_atom_site_label_3
_geom_angle
O7A C1A O2A 119.27(8)
O7A C1A O6A 119.31(8)
O2A C1A O6A 121.42(8)
C1A O2A C3A 121.86(7)
O2A C3A C4A 110.47(7)
O2A C3A H3A 105.5(6)
C4A C3A H3A 112.1(7)
O2A C3A H3B 107.6(7)
C4A C3A H3B 111.5(7)
H3A C3A H3B 109.5(9)
O8A C4A C3A 108.07(7)
O8A C4A C5A 111.89(7)
C3A C4A C5A 106.80(7)
O8A C4A H4A 111.5(8)
C3A C4A H4A 107.7(8)
C5A C4A H4A 110.6(8)
O6A C5A C4A 109.10(7)
O6A C5A H5A 107.6(7)
C4A C5A H5A 111.4(7)
O6A C5A H5B 105.3(7)
C4A C5A H5B 113.5(7)
H5A C5A H5B 109.7(10)
C1A O6A C5A 120.53(7)
C4A O8A H8A 107.7(9)
O7B C1B O6B 118.98(8)
O7B C1B O2B 119.65(8)
O6B C1B O2B 121.31(8)
C1B O2B C3B 120.44(7)
O2B C3B C4B 110.08(7)
O2B C3B H3C 106.4(7)
C4B C3B H3C 111.1(7)
O2B C3B H3D 107.9(7)
C4B C3B H3D 110.2(7)
H3C C3B H3D 111.1(10)
O8B C4B C5B 108.16(7)
O8B C4B C3B 112.47(7)
C5B C4B C3B 106.92(7)
O8B C4B H4B 110.9(7)
C5B C4B H4B 108.3(7)
C3B C4B H4B 109.9(7)
O6B C5B C4B 110.69(7)
O6B C5B H5C 108.0(7)
C4B C5B H5C 111.8(7)
O6B C5B H5D 104.9(7)
C4B C5B H5D 112.3(7)
H5C C5B H5D 108.9(10)
C1B O6B C5B 121.95(7)
C4B O8B H8B 107.9(9)

loop_
_geom_bond_atom_site_label_1
_geom_bond_atom_site_label_2
_geom_bond_distance
C1A O7A 1.2129(11)
C1A O2A 1.3243(11)
C1A O6A 1.3286(11)
O2A C3A 1.4600(10)
C3A C4A 1.5033(12)
C3A H3A 0.968(11)
C3A H3B 0.956(12)
C4A O8A 1.4212(10)
C4A C5A 1.5061(12)
C4A H4A 0.946(13)
C5A O6A 1.4585(11)
C5A H5A 0.976(12)
C5A H5B 0.963(12)
O8A H8A 0.850(15)
C1B O7B 1.2132(11)
C1B O6B 1.3267(11)
C1B O2B 1.3290(11)
O2B C3B 1.4581(10)
C3B C4B 1.5057(12)
C3B H3C 0.959(13)
C3B H3D 0.966(13)
C4B O8B 1.4202(10)
C4B C5B 1.5031(12)
C4B H4B 0.965(12)
C5B O6B 1.4576(10)
C5B H5C 0.966(12)
C5B H5D 0.985(12)
O8B H8B 0.858(14)

loop_
_geom_hbond_atom_site_label_D
_geom_hbond_atom_site_label_H
_geom_hbond_atom_site_label_A
_geom_hbond_distance_DH
_geom_hbond_distance_HA
_geom_hbond_distance_DA
_geom_hbond_angle_DHA
_geom_hbond_site_symmetry_A
O8A H8A O7A 0.850(15) 1.945(15) 2.7850(10) 169.7(13) 2_755
O8B H8B O7B 0.858(14) 1.938(15) 2.7823(10) 167.7(13) 2_655

loop_
_geom_torsion_atom_site_label_1
_geom_torsion_atom_site_label_2
_geom_torsion_atom_site_label_3
_geom_torsion_atom_site_label_4
_geom_torsion
O7A C1A O2A C3A 175.68(8)
O6A C1A O2A C3A -3.38(12)
C1A O2A C3A C4A -24.22(11)
O2A C3A C4A O8A -66.43(9)
O2A C3A C4A C5A 54.11(9)
O8A C4A C5A O6A 58.82(9)
C3A C4A C5A O6A -59.25(9)
O7A C1A O6A C5A 178.37(8)
O2A C1A O6A C5A -2.57(12)
C4A C5A O6A C1A 35.13(10)
O7B C1B O2B C3B -175.31(7)
O6B C1B O2B C3B 7.68(12)
C1B O2B C3B C4B -35.91(10)
O2B C3B C4B O8B -61.20(9)
O2B C3B C4B C5B 57.38(9)
O8B C4B C5B O6B 67.64(9)
C3B C4B C5B O6B -53.71(9)
O7B C1B O6B C5B 179.23(8)
O2B C1B O6B C5B -3.74(12)
C4B C5B O6B C1B 28.50(10)
